data_1540907
loop_
_publ_author_name
'Schleid, T.'
'Lissner, F.'

_publ_section_title
;
 Single crystals of F - Tm2 S3 and T - Yb2 S3
;
_journal_name_full 'Journal of Alloys Compd.'
_journal_page_first 69
_journal_page_last 74
_journal_volume 189
_journal_year 1992
_chemical_formula_sum 'S3 Tm2'
_chemical_name_systematic 'Tm2 S3'
_space_group_IT_number 11
_symmetry_space_group_name_Hall '-P 2yb'
_symmetry_space_group_name_H-M 'P 1 21/m 1'
_cell_angle_alpha 90
_cell_angle_beta 108.87
_cell_angle_gamma 90
_cell_formula_units_Z 4
_cell_length_a 11.162
_cell_length_b 3.9024
_cell_length_c 10.897
_cell_volume 449.147
_citation_journal_id_ASTM JALCEU
_cod_data_source_file Schleid_JALCEU_1992_763.cif
_cod_data_source_block S3Tm2
_cod_original_cell_volume 449.1474
_cod_database_code 1540907

loop_
_symmetry_equiv_pos_as_xyz
x,y,z
-x,y+1/2,-z
-x,-y,-z
x,-y-1/2,z

loop_
_atom_site_label
_atom_site_type_symbol
_atom_site_fract_x
_atom_site_fract_y
_atom_site_fract_z
_atom_site_occupancy
_atom_site_U_iso_or_equiv
S1 S 0.1121 0.25 0.9786 1 0.0
S6 S 0.9627 0.25 0.6211 1 0.0
Tm4 Tm 0.58753 0.25 0.66129 1 0.0
Tm1 Tm 0.00124 0.25 0.17956 1 0.0
S5 S 0.7697 0.25 0.2311 1 0.0
Tm2 Tm 0.19595 0.25 0.55098 1 0.0
S2 S 0.2524 0.25 0.3026 1 0.0
S4 S 0.5919 0.25 0.417 1 0.0
S3 S 0.555 0.25 0.8931 1 0.0
Tm3 Tm 0.33348 0.25 0.945 1 0.0
